data_7047142
loop_
_publ_author_name
'Kosanovich, Alex J.'
'Jordan, Aldo M.'
'Bhuvanesh, Nattamai'
'Ozerov, Oleg V.'

_publ_section_title
;
 Synthesis and characterization of rhodium, iridium, and palladium
 complexes of a diarylamido-based PNSb pincer ligand.
;
_journal_issue 33
_journal_name_full 'Dalton transactions (Cambridge, England : 2003)'
_journal_page_first 11619
_journal_page_last 11624
_journal_paper_doi 10.1039/c8dt02207k
_journal_volume 47
_journal_year 2018
_chemical_formula_moiety 'C33 H36 N O P Rh Sb'
_chemical_formula_sum 'C33 H36 N O P Rh Sb'
_chemical_formula_weight 718.26
_space_group_crystal_system monoclinic
_space_group_IT_number 14
_space_group_name_Hall '-P 2yn'
_space_group_name_H-M_alt 'P 1 21/n 1'
_symmetry_space_group_name_Hall '-P 2yn'
_symmetry_space_group_name_H-M 'P 1 21/n 1'
_atom_sites_solution_hydrogens geom
_atom_sites_solution_primary dual
_audit_creation_date 2017-10-02
_audit_creation_method
;
Olex2 1.2-beta
(compiled 2017.03.28 svn.r3405 for OlexSys, GUI svn.r5335)
;
_audit_update_record
;
2018-05-16 deposited with the CCDC.
2018-07-26 downloaded from the CCDC.
;
_cell_angle_alpha 90
_cell_angle_beta 92.0040(10)
_cell_angle_gamma 90
_cell_formula_units_Z 4
_cell_length_a 10.5285(2)
_cell_length_b 14.0615(3)
_cell_length_c 20.1189(4)
_cell_measurement_reflns_used 9940
_cell_measurement_temperature 110.0
_cell_measurement_theta_max 61.954
_cell_measurement_theta_min 3.836
_cell_volume 2976.71(10)
_computing_cell_refinement 'SAINT V8.38A (Bruker, 2016)'
_computing_data_reduction 'SAINT V8.38A (Bruker, 2016)'
_computing_molecular_graphics 'Olex2 (Dolomanov et al., 2009)'
_computing_publication_material 'Olex2 (Dolomanov et al., 2009)'
_computing_structure_refinement 'ShelXL (Sheldrick, 2015)'
_computing_structure_solution 'ShelXT (Sheldrick, 2015)'
_diffrn_ambient_temperature 110.0
_diffrn_measured_fraction_theta_full 0.980
_diffrn_measured_fraction_theta_max 0.980
_diffrn_measurement_device_type 'Bruker APEX-II CCD'
_diffrn_measurement_method '\f and \w scans'
_diffrn_radiation_type CuK\a
_diffrn_radiation_wavelength 1.54178
_diffrn_reflns_av_R_equivalents 0.1114
_diffrn_reflns_av_unetI/netI 0.0343
_diffrn_reflns_Laue_measured_fraction_full 0.980
_diffrn_reflns_Laue_measured_fraction_max 0.980
_diffrn_reflns_limit_h_max 11
_diffrn_reflns_limit_h_min -11
_diffrn_reflns_limit_k_max 14
_diffrn_reflns_limit_k_min -14
_diffrn_reflns_limit_l_max 21
_diffrn_reflns_limit_l_min -21
_diffrn_reflns_number 56253
_diffrn_reflns_point_group_measured_fraction_full 0.980
_diffrn_reflns_point_group_measured_fraction_max 0.980
_diffrn_reflns_theta_full 54.985
_diffrn_reflns_theta_max 54.985
_diffrn_reflns_theta_min 3.836
_diffrn_standards_number 0
_exptl_absorpt_coefficient_mu 12.382
_exptl_absorpt_correction_T_max 0.3766
_exptl_absorpt_correction_T_min 0.2557
_exptl_absorpt_correction_type multi-scan
_exptl_absorpt_process_details
'SADABS-2016/2 (Bruker,2016/2) was used for absorption correction. wR2(int) was 0.1292 before and 0.0713 after correction. The Ratio of minimum to maximum transmission is 0.6790. The \l/2 correction factor is Not present.'
_exptl_crystal_colour colourless
_exptl_crystal_colour_primary colourless
_exptl_crystal_density_diffrn 1.603
_exptl_crystal_description block
_exptl_crystal_F_000 1440
_exptl_crystal_size_max 0.021
_exptl_crystal_size_mid 0.015
_exptl_crystal_size_min 0.013
_refine_diff_density_max 0.495
_refine_diff_density_min -0.405
_refine_diff_density_rms 0.085
_refine_ls_extinction_method none
_refine_ls_goodness_of_fit_ref 1.041
_refine_ls_hydrogen_treatment constr
_refine_ls_matrix_type full
_refine_ls_number_parameters 349
_refine_ls_number_reflns 3662
_refine_ls_number_restraints 0
_refine_ls_restrained_S_all 1.041
_refine_ls_R_factor_all 0.0416
_refine_ls_R_factor_gt 0.0299
_refine_ls_shift/su_max 0.000
_refine_ls_shift/su_mean 0.000
_refine_ls_structure_factor_coef Fsqd
_refine_ls_weighting_details 'w=1/[\s^2^(Fo^2^)+(0.0388P)^2^+3.2014P] where P=(Fo^2^+2Fc^2^)/3'
_refine_ls_weighting_scheme calc
_refine_ls_wR_factor_gt 0.0673
_refine_ls_wR_factor_ref 0.0730
_reflns_Friedel_coverage 0.000
_reflns_number_gt 3043
_reflns_number_total 3662
_reflns_threshold_expression 'I > 2\s(I)'
_cod_data_source_file c8dt02207k2.cif
_cod_data_source_block amj017
_cod_depositor_comments 'Adding full bibliography for 7047142.cif.'
_cod_database_code 7047142
_shelx_shelxl_version_number 2017/1
_shelx_space_group_comment
;
The symmetry employed for this shelxl refinement is uniquely defined
by the following loop, which should always be used as a source of
symmetry information in preference to the above space-group names.
They are only intended as comments.
;
_shelx_estimated_absorpt_t_max 0.856
_shelx_estimated_absorpt_t_min 0.781
_olex2_refinement_description
;
1. Fixed Uiso
 At 1.2 times of:
  All C(H) groups
 At 1.5 times of:
  All C(H,H,H) groups
2.a Ternary CH refined with riding coordinates:
 C15(H15), C18(H18)
2.b Aromatic/amide H refined with riding coordinates:
 C10(H10), C22(H22), C12(H12), C24(H24), C23(H23), C32(H32), C3(H3), C9(H9),
 C5(H5), C26(H26), C6(H6), C30(H30), C28(H28), C31(H31), C25(H25), C29(H29)
2.c Idealised Me refined as rotating group:
 C14(H14A,H14B,H14C), C16(H16A,H16B,H16C), C7(H7A,H7B,H7C), C20(H20A,H20B,
 H20C), C19(H19A,H19B,H19C), C17(H17A,H17B,H17C)
;
_olex2_submission_special_instructions 'No special instructions were received'

loop_
_space_group_symop_operation_xyz
'x, y, z'
'-x+1/2, y+1/2, -z+1/2'
'-x, -y, -z'
'x-1/2, -y-1/2, z-1/2'

loop_
_atom_site_label
_atom_site_type_symbol
_atom_site_fract_x
_atom_site_fract_y
_atom_site_fract_z
_atom_site_U_iso_or_equiv
_atom_site_adp_type
_atom_site_occupancy
_atom_site_site_symmetry_order
_atom_site_calc_flag
_atom_site_refinement_flags_posn
Sb1 Sb 0.38293(3) 0.36654(2) 0.17139(2) 0.02322(12) Uani 1 1 d .
Rh1 Rh 0.57056(4) 0.27237(3) 0.22121(2) 0.02320(13) Uani 1 1 d .
P1 P 0.69515(12) 0.18846(10) 0.29393(7) 0.0248(3) Uani 1 1 d .
O1 O 0.6777(4) 0.1954(3) 0.0969(2) 0.0367(10) Uani 1 1 d .
N1 N 0.5163(4) 0.3373(3) 0.3101(2) 0.0232(10) Uani 1 1 d .
C13 C 0.3116(5) 0.3964(4) 0.2665(2) 0.0224(12) Uani 1 1 d .
C8 C 0.3941(5) 0.3718(3) 0.3205(3) 0.0241(12) Uani 1 1 d .
C27 C 0.2245(5) 0.2910(4) 0.1262(2) 0.0239(12) Uani 1 1 d .
C10 C 0.2200(5) 0.4148(4) 0.3916(3) 0.0263(13) Uani 1 1 d .
H10 H 0.189070 0.419546 0.435281 0.032 Uiso 1 1 calc R
C22 C 0.3444(5) 0.5826(4) 0.1586(3) 0.0278(13) Uani 1 1 d .
H22 H 0.341696 0.578919 0.205628 0.033 Uiso 1 1 calc R
C12 C 0.1893(5) 0.4307(4) 0.2756(3) 0.0248(12) Uani 1 1 d .
H12 H 0.136978 0.446193 0.237711 0.030 Uiso 1 1 calc R
C2 C 0.7065(5) 0.2724(4) 0.3628(3) 0.0258(12) Uani 1 1 d .
C24 C 0.3324(5) 0.6744(4) 0.0594(3) 0.0309(13) Uani 1 1 d .
H24 H 0.320856 0.734017 0.037909 0.037 Uiso 1 1 calc R
C23 C 0.3296(5) 0.6693(4) 0.1276(3) 0.0276(13) Uani 1 1 d .
H23 H 0.317577 0.725259 0.153091 0.033 Uiso 1 1 calc R
C32 C 0.2154(5) 0.1955(4) 0.1409(3) 0.0287(13) Uani 1 1 d .
H32 H 0.278150 0.165712 0.168886 0.034 Uiso 1 1 calc R
C21 C 0.3632(5) 0.5009(4) 0.1223(3) 0.0243(12) Uani 1 1 d .
C11 C 0.1421(5) 0.4429(4) 0.3380(3) 0.0253(12) Uani 1 1 d .
C3 C 0.8045(5) 0.2738(4) 0.4108(3) 0.0293(13) Uani 1 1 d .
H3 H 0.867732 0.225550 0.410615 0.035 Uiso 1 1 calc R
C9 C 0.3416(5) 0.3801(3) 0.3833(3) 0.0236(12) Uani 1 1 d .
H9 H 0.390977 0.361224 0.421449 0.028 Uiso 1 1 calc R
C1 C 0.6103(5) 0.3407(4) 0.3611(3) 0.0253(13) Uani 1 1 d .
C5 C 0.7182(5) 0.4143(4) 0.4561(3) 0.0323(14) Uani 1 1 d .
H5 H 0.722323 0.464540 0.487665 0.039 Uiso 1 1 calc R
C15 C 0.8583(5) 0.1554(4) 0.2743(3) 0.0286(13) Uani 1 1 d .
H15 H 0.903680 0.137005 0.316851 0.034 Uiso 1 1 calc R
C26 C 0.3678(5) 0.5071(4) 0.0534(3) 0.0298(13) Uani 1 1 d .
H26 H 0.382025 0.451425 0.027967 0.036 Uiso 1 1 calc R
C6 C 0.6202(5) 0.4129(4) 0.4090(3) 0.0267(12) Uani 1 1 d .
H6 H 0.558048 0.461906 0.409044 0.032 Uiso 1 1 calc R
C14 C 0.0104(5) 0.4826(4) 0.3470(3) 0.0319(13) Uani 1 1 d .
H14A H -0.006928 0.485345 0.394453 0.048 Uiso 1 1 calc GR
H14B H -0.052416 0.441581 0.324153 0.048 Uiso 1 1 calc GR
H14C H 0.005257 0.546813 0.328035 0.048 Uiso 1 1 calc GR
C4 C 0.8117(5) 0.3441(4) 0.4588(3) 0.0298(13) Uani 1 1 d .
C16 C 0.9262(5) 0.2421(4) 0.2466(3) 0.0330(14) Uani 1 1 d .
H16A H 0.882699 0.262508 0.205180 0.050 Uiso 1 1 calc GR
H16B H 1.014382 0.225359 0.237757 0.050 Uiso 1 1 calc GR
H16C H 0.925072 0.293919 0.279127 0.050 Uiso 1 1 calc GR
C30 C 0.0215(5) 0.1874(4) 0.0753(3) 0.0365(15) Uani 1 1 d .
H30 H -0.049139 0.151733 0.058391 0.044 Uiso 1 1 calc R
C28 C 0.1338(5) 0.3350(4) 0.0857(3) 0.0326(14) Uani 1 1 d .
H28 H 0.141668 0.400524 0.075241 0.039 Uiso 1 1 calc R
C31 C 0.1137(5) 0.1435(4) 0.1146(3) 0.0351(15) Uani 1 1 d .
H31 H 0.107745 0.077371 0.123682 0.042 Uiso 1 1 calc R
C7 C 0.9196(5) 0.3463(4) 0.5100(3) 0.0368(14) Uani 1 1 d .
H7A H 0.957954 0.282970 0.513871 0.055 Uiso 1 1 calc GR
H7B H 0.887250 0.365354 0.553129 0.055 Uiso 1 1 calc GR
H7C H 0.983842 0.392131 0.496373 0.055 Uiso 1 1 calc GR
C25 C 0.3518(5) 0.5934(4) 0.0217(3) 0.0332(14) Uani 1 1 d .
H25 H 0.353962 0.597418 -0.025369 0.040 Uiso 1 1 calc R
C18 C 0.6225(5) 0.0792(4) 0.3277(3) 0.0320(13) Uani 1 1 d .
H18 H 0.614649 0.031763 0.290774 0.038 Uiso 1 1 calc R
C29 C 0.0309(5) 0.2831(4) 0.0604(3) 0.0350(14) Uani 1 1 d .
H29 H -0.032509 0.313078 0.032996 0.042 Uiso 1 1 calc R
C20 C 0.4882(5) 0.1030(4) 0.3495(3) 0.0400(15) Uani 1 1 d .
H20A H 0.492689 0.152664 0.383655 0.060 Uiso 1 1 calc GR
H20B H 0.448939 0.045851 0.367674 0.060 Uiso 1 1 calc GR
H20C H 0.436933 0.125638 0.311080 0.060 Uiso 1 1 calc GR
C19 C 0.7011(6) 0.0341(4) 0.3842(3) 0.0439(16) Uani 1 1 d .
H19A H 0.783776 0.014618 0.367854 0.066 Uiso 1 1 calc GR
H19B H 0.656349 -0.021734 0.400741 0.066 Uiso 1 1 calc GR
H19C H 0.713784 0.080288 0.420245 0.066 Uiso 1 1 calc GR
C17 C 0.8603(5) 0.0700(4) 0.2280(3) 0.0348(14) Uani 1 1 d .
H17A H 0.818532 0.015961 0.248879 0.052 Uiso 1 1 calc GR
H17B H 0.948544 0.053220 0.219232 0.052 Uiso 1 1 calc GR
H17C H 0.815210 0.085686 0.185975 0.052 Uiso 1 1 calc GR
C33 C 0.6340(5) 0.2230(4) 0.1446(3) 0.0280(13) Uani 1 1 d .

loop_
_atom_site_aniso_label
_atom_site_aniso_U_11
_atom_site_aniso_U_22
_atom_site_aniso_U_33
_atom_site_aniso_U_23
_atom_site_aniso_U_13
_atom_site_aniso_U_12
Sb1 0.0244(2) 0.0213(2) 0.0239(2) 0.00020(13) 0.00017(14) 0.00195(13)
Rh1 0.0247(2) 0.0224(2) 0.0225(2) -0.00065(16) -0.00006(16) 0.00210(16)
P1 0.0236(7) 0.0248(8) 0.0259(8) -0.0003(6) -0.0010(6) 0.0023(5)
O1 0.034(2) 0.049(3) 0.026(2) -0.0067(19) -0.0005(19) 0.0088(18)
N1 0.026(3) 0.026(3) 0.018(2) -0.0035(17) -0.0040(19) 0.0015(19)
C13 0.028(3) 0.021(3) 0.018(3) -0.002(2) 0.005(2) -0.001(2)
C8 0.027(3) 0.014(3) 0.031(3) -0.001(2) -0.001(2) -0.003(2)
C27 0.026(3) 0.022(3) 0.024(3) -0.006(2) 0.003(2) 0.000(2)
C10 0.035(3) 0.016(3) 0.028(3) -0.007(2) 0.004(3) -0.005(2)
C22 0.021(3) 0.033(4) 0.030(3) 0.002(3) -0.003(2) -0.001(2)
C12 0.027(3) 0.019(3) 0.028(3) 0.000(2) -0.001(2) -0.003(2)
C2 0.026(3) 0.032(3) 0.019(3) 0.001(2) 0.002(2) -0.001(2)
C24 0.030(3) 0.024(3) 0.038(4) 0.009(3) -0.004(3) 0.000(2)
C23 0.026(3) 0.019(3) 0.037(4) -0.001(2) -0.001(2) 0.000(2)
C32 0.033(3) 0.023(4) 0.030(3) -0.002(2) 0.006(3) 0.001(2)
C21 0.019(3) 0.020(3) 0.034(3) 0.008(2) 0.003(2) 0.000(2)
C11 0.029(3) 0.017(3) 0.030(3) -0.002(2) 0.003(3) -0.005(2)
C3 0.027(3) 0.038(4) 0.023(3) 0.003(2) 0.006(3) 0.003(2)
C9 0.029(3) 0.018(3) 0.025(3) -0.001(2) -0.001(2) -0.001(2)
C1 0.022(3) 0.026(3) 0.029(3) 0.005(2) 0.006(2) -0.006(2)
C5 0.037(4) 0.035(4) 0.026(3) -0.004(2) 0.006(3) -0.010(3)
C15 0.022(3) 0.035(4) 0.029(3) -0.002(2) 0.000(2) 0.007(2)
C26 0.033(3) 0.023(3) 0.034(4) -0.002(2) 0.004(3) 0.002(2)
C6 0.028(3) 0.024(3) 0.029(3) -0.001(2) 0.004(3) 0.001(2)
C14 0.032(3) 0.025(4) 0.038(3) -0.006(2) 0.002(3) 0.000(2)
C4 0.028(3) 0.037(4) 0.024(3) -0.001(2) 0.002(2) -0.002(2)
C16 0.027(3) 0.039(4) 0.034(3) -0.006(2) 0.008(3) -0.001(2)
C30 0.031(3) 0.038(4) 0.041(4) -0.016(3) 0.005(3) -0.009(3)
C28 0.038(4) 0.032(4) 0.028(3) 0.002(2) 0.001(3) 0.000(3)
C31 0.038(4) 0.029(4) 0.040(4) -0.007(3) 0.018(3) -0.003(3)
C7 0.028(3) 0.053(4) 0.030(3) -0.005(3) -0.001(3) -0.005(3)
C25 0.042(4) 0.033(4) 0.025(3) 0.005(3) 0.004(3) 0.000(3)
C18 0.037(3) 0.027(3) 0.032(3) 0.004(2) 0.001(3) 0.000(2)
C29 0.032(3) 0.041(4) 0.031(3) -0.004(3) -0.002(3) 0.004(3)
C20 0.037(4) 0.037(4) 0.046(4) 0.011(3) 0.001(3) -0.010(3)
C19 0.045(4) 0.038(4) 0.049(4) 0.017(3) -0.003(3) -0.003(3)
C17 0.036(3) 0.031(4) 0.037(3) -0.005(3) 0.002(3) 0.005(2)
C33 0.022(3) 0.027(3) 0.034(4) 0.008(3) -0.006(3) 0.002(2)

loop_
_atom_type_symbol
_atom_type_description
_atom_type_scat_dispersion_real
_atom_type_scat_dispersion_imag
_atom_type_scat_source
C C 0.0181 0.0091 'International Tables Vol C Tables 4.2.6.8 and 6.1.1.4'
H H 0.0000 0.0000 'International Tables Vol C Tables 4.2.6.8 and 6.1.1.4'
N N 0.0311 0.0180 'International Tables Vol C Tables 4.2.6.8 and 6.1.1.4'
O O 0.0492 0.0322 'International Tables Vol C Tables 4.2.6.8 and 6.1.1.4'
P P 0.2955 0.4335 'International Tables Vol C Tables 4.2.6.8 and 6.1.1.4'
Rh Rh 0.0927 3.6045 'International Tables Vol C Tables 4.2.6.8 and 6.1.1.4'
Sb Sb -0.0562 5.8946 'International Tables Vol C Tables 4.2.6.8 and 6.1.1.4'

loop_
_geom_angle_atom_site_label_1
_geom_angle_atom_site_label_2
_geom_angle_atom_site_label_3
_geom_angle
C13 Sb1 Rh1 92.41(14)
C13 Sb1 C27 100.67(19)
C13 Sb1 C21 102.1(2)
C27 Sb1 Rh1 119.16(14)
C21 Sb1 Rh1 134.47(13)
C21 Sb1 C27 100.3(2)
P1 Rh1 Sb1 161.30(4)
N1 Rh1 Sb1 83.08(11)
N1 Rh1 P1 81.09(11)
C33 Rh1 Sb1 99.52(16)
C33 Rh1 P1 97.23(16)
C33 Rh1 N1 173.8(2)
C2 P1 Rh1 100.09(18)
C2 P1 C15 106.9(2)
C2 P1 C18 106.0(3)
C15 P1 Rh1 121.22(19)
C15 P1 C18 105.7(3)
C18 P1 Rh1 115.56(18)
C8 N1 Rh1 123.8(3)
C8 N1 C1 120.6(4)
C1 N1 Rh1 115.6(3)
C8 C13 Sb1 114.7(4)
C12 C13 Sb1 123.1(4)
C12 C13 C8 122.0(5)
N1 C8 C13 121.0(5)
N1 C8 C9 124.0(5)
C9 C8 C13 115.0(5)
C32 C27 Sb1 116.6(4)
C32 C27 C28 120.8(5)
C28 C27 Sb1 122.6(4)
C11 C10 H10 119.0
C9 C10 H10 119.0
C9 C10 C11 121.9(5)
C23 C22 H22 119.5
C23 C22 C21 121.0(5)
C21 C22 H22 119.5
C13 C12 H12 119.1
C11 C12 C13 121.8(5)
C11 C12 H12 119.1
C3 C2 P1 124.4(4)
C3 C2 C1 121.9(5)
C1 C2 P1 113.5(4)
C23 C24 H24 119.6
C23 C24 C25 120.8(5)
C25 C24 H24 119.6
C22 C23 H23 120.3
C24 C23 C22 119.4(5)
C24 C23 H23 120.3
C27 C32 H32 120.3
C27 C32 C31 119.4(5)
C31 C32 H32 120.3
C22 C21 Sb1 120.3(4)
C22 C21 C26 119.0(5)
C26 C21 Sb1 120.7(4)
C10 C11 C14 122.1(5)
C12 C11 C10 116.8(5)
C12 C11 C14 121.1(5)
C2 C3 H3 119.4
C4 C3 C2 121.1(5)
C4 C3 H3 119.4
C8 C9 H9 118.9
C10 C9 C8 122.3(5)
C10 C9 H9 118.9
N1 C1 C6 124.2(5)
C2 C1 N1 119.2(5)
C2 C1 C6 116.4(5)
C6 C5 H5 119.0
C6 C5 C4 121.9(5)
C4 C5 H5 119.0
P1 C15 H15 107.7
C16 C15 P1 109.3(4)
C16 C15 H15 107.7
C17 C15 P1 111.4(4)
C17 C15 H15 107.7
C17 C15 C16 113.0(5)
C21 C26 H26 119.7
C25 C26 C21 120.5(5)
C25 C26 H26 119.7
C1 C6 H6 119.4
C5 C6 C1 121.3(5)
C5 C6 H6 119.4
C11 C14 H14A 109.5
C11 C14 H14B 109.5
C11 C14 H14C 109.5
H14A C14 H14B 109.5
H14A C14 H14C 109.5
H14B C14 H14C 109.5
C3 C4 C5 117.2(5)
C3 C4 C7 121.0(5)
C5 C4 C7 121.8(5)
C15 C16 H16A 109.5
C15 C16 H16B 109.5
C15 C16 H16C 109.5
H16A C16 H16B 109.5
H16A C16 H16C 109.5
H16B C16 H16C 109.5
C31 C30 H30 119.8
C31 C30 C29 120.4(5)
C29 C30 H30 119.8
C27 C28 H28 120.1
C27 C28 C29 119.7(5)
C29 C28 H28 120.1
C32 C31 H31 119.9
C30 C31 C32 120.2(6)
C30 C31 H31 119.9
C4 C7 H7A 109.5
C4 C7 H7B 109.5
C4 C7 H7C 109.5
H7A C7 H7B 109.5
H7A C7 H7C 109.5
H7B C7 H7C 109.5
C24 C25 H25 120.4
C26 C25 C24 119.2(5)
C26 C25 H25 120.4
P1 C18 H18 107.8
C20 C18 P1 108.7(4)
C20 C18 H18 107.8
C19 C18 P1 113.5(4)
C19 C18 H18 107.8
C19 C18 C20 111.2(5)
C30 C29 C28 119.5(5)
C30 C29 H29 120.2
C28 C29 H29 120.2
C18 C20 H20A 109.5
C18 C20 H20B 109.5
C18 C20 H20C 109.5
H20A C20 H20B 109.5
H20A C20 H20C 109.5
H20B C20 H20C 109.5
C18 C19 H19A 109.5
C18 C19 H19B 109.5
C18 C19 H19C 109.5
H19A C19 H19B 109.5
H19A C19 H19C 109.5
H19B C19 H19C 109.5
C15 C17 H17A 109.5
C15 C17 H17B 109.5
C15 C17 H17C 109.5
H17A C17 H17B 109.5
H17A C17 H17C 109.5
H17B C17 H17C 109.5
O1 C33 Rh1 176.9(5)

loop_
_geom_bond_atom_site_label_1
_geom_bond_atom_site_label_2
_geom_bond_distance
Sb1 Rh1 2.5539(5)
Sb1 C13 2.121(5)
Sb1 C27 2.152(5)
Sb1 C21 2.139(5)
Rh1 P1 2.2626(14)
Rh1 N1 2.105(4)
Rh1 C33 1.838(6)
P1 C2 1.821(5)
P1 C15 1.836(5)
P1 C18 1.855(6)
O1 C33 1.146(7)
N1 C8 1.398(7)
N1 C1 1.401(7)
C13 C8 1.411(7)
C13 C12 1.393(7)
C8 C9 1.401(7)
C27 C32 1.378(8)
C27 C28 1.380(8)
C10 H10 0.9500
C10 C11 1.389(7)
C10 C9 1.385(7)
C22 H22 0.9500
C22 C23 1.376(8)
C22 C21 1.379(8)
C12 H12 0.9500
C12 C11 1.377(7)
C2 C3 1.388(8)
C2 C1 1.395(8)
C24 H24 0.9500
C24 C23 1.374(8)
C24 C25 1.387(8)
C23 H23 0.9500
C32 H32 0.9500
C32 C31 1.386(8)
C21 C26 1.391(7)
C11 C14 1.512(7)
C3 H3 0.9500
C3 C4 1.383(8)
C9 H9 0.9500
C1 C6 1.402(8)
C5 H5 0.9500
C5 C6 1.376(8)
C5 C4 1.394(8)
C15 H15 1.0000
C15 C16 1.527(8)
C15 C17 1.521(8)
C26 H26 0.9500
C26 C25 1.378(8)
C6 H6 0.9500
C14 H14A 0.9800
C14 H14B 0.9800
C14 H14C 0.9800
C4 C7 1.507(8)
C16 H16A 0.9800
C16 H16B 0.9800
C16 H16C 0.9800
C30 H30 0.9500
C30 C31 1.377(9)
C30 C29 1.383(8)
C28 H28 0.9500
C28 C29 1.388(8)
C31 H31 0.9500
C7 H7A 0.9800
C7 H7B 0.9800
C7 H7C 0.9800
C25 H25 0.9500
C18 H18 1.0000
C18 C20 1.532(8)
C18 C19 1.520(8)
C29 H29 0.9500
C20 H20A 0.9800
C20 H20B 0.9800
C20 H20C 0.9800
C19 H19A 0.9800
C19 H19B 0.9800
C19 H19C 0.9800
C17 H17A 0.9800
C17 H17B 0.9800
C17 H17C 0.9800

loop_
_geom_torsion_atom_site_label_1
_geom_torsion_atom_site_label_2
_geom_torsion_atom_site_label_3
_geom_torsion_atom_site_label_4
_geom_torsion
Sb1 C13 C8 N1 4.6(6)
Sb1 C13 C8 C9 -172.3(3)
Sb1 C13 C12 C11 175.1(4)
Sb1 C27 C32 C31 178.5(4)
Sb1 C27 C28 C29 -177.2(4)
Sb1 C21 C26 C25 178.3(4)
Rh1 P1 C2 C3 -156.3(4)
Rh1 P1 C2 C1 19.9(4)
Rh1 P1 C15 C16 46.6(4)
Rh1 P1 C15 C17 -78.9(4)
Rh1 P1 C18 C20 -46.6(4)
Rh1 P1 C18 C19 -170.8(4)
Rh1 N1 C8 C13 -22.8(7)
Rh1 N1 C8 C9 153.8(4)
Rh1 N1 C1 C2 -26.3(6)
Rh1 N1 C1 C6 149.2(4)
P1 C2 C3 C4 175.2(4)
P1 C2 C1 N1 1.7(6)
P1 C2 C1 C6 -174.1(4)
N1 C8 C9 C10 179.9(5)
N1 C1 C6 C5 -177.1(5)
C13 C8 C9 C10 -3.3(7)
C13 C12 C11 C10 -3.1(7)
C13 C12 C11 C14 178.4(5)
C8 N1 C1 C2 151.1(5)
C8 N1 C1 C6 -33.5(7)
C8 C13 C12 C11 0.2(8)
C27 C32 C31 C30 -1.4(8)
C27 C28 C29 C30 -0.9(8)
C22 C21 C26 C25 -1.0(8)
C12 C13 C8 N1 179.9(5)
C12 C13 C8 C9 3.0(7)
C2 P1 C15 C16 -66.9(4)
C2 P1 C15 C17 167.6(4)
C2 P1 C18 C20 63.2(4)
C2 P1 C18 C19 -61.0(5)
C2 C3 C4 C5 -1.3(8)
C2 C3 C4 C7 -178.8(5)
C2 C1 C6 C5 -1.6(8)
C23 C22 C21 Sb1 -179.0(4)
C23 C22 C21 C26 0.3(8)
C23 C24 C25 C26 0.3(8)
C32 C27 C28 C29 1.1(8)
C21 C22 C23 C24 0.6(8)
C21 C26 C25 C24 0.7(8)
C11 C10 C9 C8 0.6(8)
C3 C2 C1 N1 177.9(5)
C3 C2 C1 C6 2.2(8)
C9 C10 C11 C12 2.7(7)
C9 C10 C11 C14 -178.7(5)
C1 N1 C8 C13 160.1(5)
C1 N1 C8 C9 -23.3(7)
C1 C2 C3 C4 -0.7(8)
C15 P1 C2 C3 -29.1(5)
C15 P1 C2 C1 147.1(4)
C15 P1 C18 C20 176.4(4)
C15 P1 C18 C19 52.2(5)
C6 C5 C4 C3 1.9(8)
C6 C5 C4 C7 179.4(5)
C4 C5 C6 C1 -0.4(8)
C28 C27 C32 C31 0.1(8)
C31 C30 C29 C28 -0.5(8)
C25 C24 C23 C22 -1.0(8)
C18 P1 C2 C3 83.3(5)
C18 P1 C2 C1 -100.5(4)
C18 P1 C15 C16 -179.4(4)
C18 P1 C15 C17 55.0(5)
C29 C30 C31 C32 1.7(8)
